data_7038502
loop_
_publ_author_name
'Brouillet, Etienne V.'
'Kennedy, Alan R.'
'Koszinowski, Konrad'
'McLellan, Ross'
'Mulvey, Robert E.'
'Robertson, Stuart D.'

_publ_section_title
;
 Exposing elusive cationic magnesium-chloro aggregates in aluminate
 complexes through donor control.
;
_journal_issue 13
_journal_name_full 'Dalton transactions (Cambridge, England : 2003)'
_journal_page_first 5590
_journal_page_last 5597
_journal_paper_doi 10.1039/c6dt00531d
_journal_volume 45
_journal_year 2016
_chemical_formula_sum 'C33 H74 Al Cl8 Mg3 N7 Si'
_chemical_formula_weight 980.59
_chemical_name_systematic
;
 ?
;
_chemical_properties_physical 'Air-sensitive, Moisture-sensitive, Oxygen-sensitive'
_space_group_IT_number 14
_symmetry_cell_setting monoclinic
_symmetry_space_group_name_Hall '-P 2ybc'
_symmetry_space_group_name_H-M 'P 1 21/c 1'
_atom_sites_solution_hydrogens geom
_atom_sites_solution_primary direct
_atom_sites_solution_secondary difmap
_audit_creation_method SHELXL-97
_audit_update_record
;
2015-12-22 deposited with the CCDC.
2016-02-19 downloaded from the CCDC.
;
_cell_angle_alpha 90.00
_cell_angle_beta 107.610(11)
_cell_angle_gamma 90.00
_cell_formula_units_Z 4
_cell_length_a 19.692(2)
_cell_length_b 16.2309(12)
_cell_length_c 16.9709(15)
_cell_measurement_reflns_used 6173
_cell_measurement_temperature 123(2)
_cell_measurement_theta_max 29.8284
_cell_measurement_theta_min 3.1085
_cell_volume 5170.0(9)
_computing_cell_refinement CrysalisPro
_computing_data_collection CrysalisPro
_computing_data_reduction CrysalisPro
_computing_publication_material SHELXL-97
_computing_structure_refinement 'SHELXL-97 (Sheldrick, 2008)'
_computing_structure_solution SHELXS
_diffrn_ambient_temperature 123(2)
_diffrn_measured_fraction_theta_full 0.997
_diffrn_measured_fraction_theta_max 0.997
_diffrn_measurement_device_type 'Oxford Diffraction Xcalibur E'
_diffrn_measurement_method 'omega scans'
_diffrn_radiation_monochromator graphite
_diffrn_radiation_source 'fine-focus sealed tube'
_diffrn_radiation_type MoK\a
_diffrn_radiation_wavelength 0.71073
_diffrn_reflns_av_R_equivalents 0.0000
_diffrn_reflns_av_sigmaI/netI 0.2114
_diffrn_reflns_limit_h_max 24
_diffrn_reflns_limit_h_min -23
_diffrn_reflns_limit_k_max 20
_diffrn_reflns_limit_k_min -20
_diffrn_reflns_limit_l_max 20
_diffrn_reflns_limit_l_min -20
_diffrn_reflns_number 11759
_diffrn_reflns_theta_full 26.00
_diffrn_reflns_theta_max 26.00
_diffrn_reflns_theta_min 3.03
_exptl_absorpt_coefficient_mu 0.543
_exptl_absorpt_correction_T_max 1.00000
_exptl_absorpt_correction_T_min 0.92653
_exptl_absorpt_correction_type multi-scan
_exptl_absorpt_process_details
;
CrysAlisPro, Oxford Diffraction Ltd.,
Version 1.171.34.40 (release 27-08-2010 CrysAlis171 .NET)
(compiled Aug 27 2010,11:50:40)
Empirical absorption correction using spherical harmonics,
 implemented in SCALE3 ABSPACK scaling algorithm.
;
_exptl_crystal_colour colourless
_exptl_crystal_density_diffrn 1.260
_exptl_crystal_density_method 'not measured'
_exptl_crystal_description plate
_exptl_crystal_F_000 2080
_exptl_crystal_size_max 0.4
_exptl_crystal_size_mid 0.4
_exptl_crystal_size_min 0.1
_refine_diff_density_max 0.483
_refine_diff_density_min -0.394
_refine_diff_density_rms 0.092
_refine_ls_extinction_method none
_refine_ls_goodness_of_fit_ref 0.798
_refine_ls_hydrogen_treatment constr
_refine_ls_matrix_type full
_refine_ls_number_parameters 498
_refine_ls_number_reflns 11759
_refine_ls_number_restraints 0
_refine_ls_restrained_S_all 0.798
_refine_ls_R_factor_all 0.1082
_refine_ls_R_factor_gt 0.0508
_refine_ls_shift/su_max 0.000
_refine_ls_shift/su_mean 0.000
_refine_ls_structure_factor_coef Fsqd
_refine_ls_weighting_details 'calc w=1/[\s^2^(Fo^2^)+(0.0192P)^2^+0.0000P] where P=(Fo^2^+2Fc^2^)/3'
_refine_ls_weighting_scheme calc
_refine_ls_wR_factor_gt 0.0886
_refine_ls_wR_factor_ref 0.0992
_reflns_number_gt 6255
_reflns_number_total 11759
_reflns_threshold_expression I>2\s(I)
_cod_data_source_file c6dt00531d2.cif
_cod_data_source_block evbrm063r
_cod_depositor_comments 'Adding full bibliography for 7038500--7038504.cif.'
_cod_original_cell_volume 5170.0(8)
_cod_original_sg_symbol_H-M P21/c
_cod_database_code 7038502

loop_
_symmetry_equiv_pos_as_xyz
'x, y, z'
'-x, y+1/2, -z+1/2'
'-x, -y, -z'
'x, -y-1/2, z-1/2'

loop_
_atom_site_label
_atom_site_type_symbol
_atom_site_fract_x
_atom_site_fract_y
_atom_site_fract_z
_atom_site_U_iso_or_equiv
_atom_site_adp_type
_atom_site_occupancy
_atom_site_symmetry_multiplicity
_atom_site_calc_flag
_atom_site_refinement_flags
Al1 Al 0.80581(8) 0.26269(10) 0.83207(9) 0.0190(4) Uani 1 1 d .
Mg2 Mg 0.47900(9) 0.27952(10) 0.50413(10) 0.0168(4) Uani 1 1 d .
Mg3 Mg 0.35840(9) 0.13773(11) 0.42364(10) 0.0177(4) Uani 1 1 d .
Mg1 Mg 0.31356(9) 0.33210(10) 0.40276(10) 0.0166(4) Uani 1 1 d .
Si1 Si 0.92065(8) 0.23349(9) 1.00602(9) 0.0187(4) Uani 1 1 d .
Cl1 Cl 0.40706(7) 0.25126(8) 0.35246(7) 0.0184(3) Uani 1 1 d .
Cl2 Cl 0.36258(7) 0.24867(8) 0.53552(7) 0.0189(3) Uani 1 1 d .
Cl3 Cl 0.24320(7) 0.20698(8) 0.35285(8) 0.0210(3) Uani 1 1 d .
Cl4 Cl 0.42169(7) 0.41750(8) 0.47029(8) 0.0211(3) Uani 1 1 d .
Cl5 Cl 0.48658(7) 0.12678(8) 0.50652(8) 0.0201(3) Uani 1 1 d .
Cl6 Cl 0.75391(8) 0.36854(9) 0.86460(9) 0.0332(4) Uani 1 1 d .
Cl7 Cl 0.73553(7) 0.16106(9) 0.83608(9) 0.0323(4) Uani 1 1 d .
Cl8 Cl 0.80180(8) 0.27916(10) 0.70501(8) 0.0370(4) Uani 1 1 d .
N14 N 0.8959(2) 0.2478(3) 0.8993(2) 0.0182(10) Uani 1 1 d .
N15 N 0.3135(2) 0.0425(3) 0.4825(2) 0.0182(11) Uani 1 1 d .
N16 N 0.2344(2) 0.4015(3) 0.4440(3) 0.0210(11) Uani 1 1 d .
N17 N 0.5787(2) 0.3095(2) 0.4785(2) 0.0149(10) Uani 1 1 d .
N18 N 0.3562(2) 0.0430(3) 0.3321(3) 0.0216(11) Uani 1 1 d .
N20 N 0.2769(2) 0.4095(3) 0.2926(3) 0.0212(11) Uani 1 1 d .
N22 N 0.5417(2) 0.3021(3) 0.6335(2) 0.0181(10) Uani 1 1 d .
C19 C 1.0188(3) 0.2224(3) 1.0468(3) 0.0382(17) Uani 1 1 d .
H19A H 1.0354 0.1858 1.0105 0.057 Uiso 1 1 calc R
H19B H 1.0317 0.1989 1.1025 0.057 Uiso 1 1 calc R
H19C H 1.0412 0.2766 1.0488 0.057 Uiso 1 1 calc R
C21 C 0.2235(3) 0.3697(3) 0.2218(3) 0.0312(16) Uani 1 1 d .
H21A H 0.2463 0.3251 0.2001 0.047 Uiso 1 1 calc R
H21B H 0.2042 0.4106 0.1783 0.047 Uiso 1 1 calc R
H21C H 0.1848 0.3471 0.2403 0.047 Uiso 1 1 calc R
C23 C 0.9639(3) 0.1667(3) 0.8246(3) 0.0141(12) Uani 1 1 d .
C24 C 0.2834(3) -0.0172(3) 0.4138(4) 0.0321(16) Uani 1 1 d .
H24A H 0.2720 -0.0695 0.4371 0.039 Uiso 1 1 calc R
H24B H 0.2386 0.0053 0.3762 0.039 Uiso 1 1 calc R
C25 C 0.5708(3) 0.3712(3) 0.4129(3) 0.0222(13) Uani 1 1 d .
H25A H 0.5425 0.3479 0.3599 0.033 Uiso 1 1 calc R
H25B H 0.6180 0.3867 0.4096 0.033 Uiso 1 1 calc R
H25C H 0.5468 0.4200 0.4255 0.033 Uiso 1 1 calc R
C26 C 0.9925(3) 0.3120(3) 0.8539(3) 0.0167(13) Uani 1 1 d .
C27 C 0.9757(3) 0.0221(3) 0.8816(3) 0.0307(16) Uani 1 1 d .
H27A H 1.0074 0.0046 0.8501 0.046 Uiso 1 1 calc R
H27B H 0.9481 -0.0252 0.8907 0.046 Uiso 1 1 calc R
H27C H 1.0041 0.0445 0.9351 0.046 Uiso 1 1 calc R
C28 C 0.3660(3) 0.0018(3) 0.5524(3) 0.0273(15) Uani 1 1 d .
H28A H 0.4035 -0.0232 0.5332 0.041 Uiso 1 1 calc R
H28B H 0.3422 -0.0411 0.5750 0.041 Uiso 1 1 calc R
H28C H 0.3871 0.0426 0.5954 0.041 Uiso 1 1 calc R
C29 C 1.0408(3) 0.3055(3) 0.8095(3) 0.0203(13) Uani 1 1 d .
H29 H 1.0677 0.3527 0.8045 0.024 Uiso 1 1 calc R
C30 C 0.5241(3) 0.3804(3) 0.6665(3) 0.0332(16) Uani 1 1 d .
H30A H 0.5341 0.4263 0.6343 0.050 Uiso 1 1 calc R
H30B H 0.5529 0.3862 0.7245 0.050 Uiso 1 1 calc R
H30C H 0.4734 0.3807 0.6629 0.050 Uiso 1 1 calc R
C31 C 1.0512(3) 0.2337(4) 0.7727(3) 0.0251(14) Uani 1 1 d .
H31 H 1.0841 0.2312 0.7417 0.030 Uiso 1 1 calc R
C32 C 0.8806(3) 0.0542(3) 0.7500(3) 0.0309(16) Uani 1 1 d .
H32A H 0.8438 0.0942 0.7224 0.046 Uiso 1 1 calc R
H32B H 0.8579 0.0026 0.7585 0.046 Uiso 1 1 calc R
H32C H 0.9116 0.0437 0.7155 0.046 Uiso 1 1 calc R
C33 C 0.1840(3) 0.3492(3) 0.4711(3) 0.0300(16) Uani 1 1 d .
H33A H 0.1586 0.3127 0.4258 0.045 Uiso 1 1 calc R
H33B H 0.1496 0.3843 0.4867 0.045 Uiso 1 1 calc R
H33C H 0.2103 0.3160 0.5188 0.045 Uiso 1 1 calc R
C34 C 0.1958(3) 0.4504(3) 0.3713(3) 0.0263(14) Uani 1 1 d .
H34A H 0.1742 0.4991 0.3895 0.032 Uiso 1 1 calc R
H34B H 0.1568 0.4168 0.3350 0.032 Uiso 1 1 calc R
C35 C 0.2538(3) 0.0702(3) 0.5118(4) 0.0331(16) Uani 1 1 d .
H35A H 0.2727 0.0985 0.5650 0.050 Uiso 1 1 calc R
H35B H 0.2257 0.0224 0.5185 0.050 Uiso 1 1 calc R
H35C H 0.2235 0.1081 0.4712 0.050 Uiso 1 1 calc R
C36 C 1.0133(3) 0.1657(3) 0.7813(3) 0.0220(14) Uani 1 1 d .
H36 H 1.0211 0.1156 0.7566 0.026 Uiso 1 1 calc R
C37 C 0.8787(3) 0.1399(3) 1.0350(3) 0.0313(15) Uani 1 1 d .
H37A H 0.8269 0.1428 1.0101 0.047 Uiso 1 1 calc R
H37B H 0.8902 0.1370 1.0953 0.047 Uiso 1 1 calc R
H37C H 0.8970 0.0906 1.0148 0.047 Uiso 1 1 calc R
C38 C 0.2702(3) 0.4570(3) 0.5151(3) 0.0303(16) Uani 1 1 d .
H38A H 0.3001 0.4240 0.5610 0.045 Uiso 1 1 calc R
H38B H 0.2340 0.4862 0.5333 0.045 Uiso 1 1 calc R
H38C H 0.3000 0.4971 0.4976 0.045 Uiso 1 1 calc R
C39 C 0.3341(3) -0.0341(3) 0.3659(3) 0.0289(15) Uani 1 1 d .
H39A H 0.3113 -0.0719 0.3196 0.035 Uiso 1 1 calc R
H39B H 0.3769 -0.0620 0.4022 0.035 Uiso 1 1 calc R
C40 C 0.3344(3) 0.4416(3) 0.2606(3) 0.0316(16) Uani 1 1 d .
H40A H 0.3709 0.4688 0.3055 0.047 Uiso 1 1 calc R
H40B H 0.3142 0.4813 0.2161 0.047 Uiso 1 1 calc R
H40C H 0.3560 0.3958 0.2391 0.047 Uiso 1 1 calc R
C41 C 0.9249(3) 0.0885(3) 0.8334(3) 0.0172(13) Uani 1 1 d .
H41 H 0.8914 0.1025 0.8654 0.021 Uiso 1 1 calc R
C42 C 0.9823(3) 0.3937(3) 0.8914(3) 0.0207(14) Uani 1 1 d .
H42 H 0.9539 0.3828 0.9302 0.025 Uiso 1 1 calc R
C43 C 0.4250(3) 0.0281(3) 0.3174(3) 0.0296(15) Uani 1 1 d .
H43A H 0.4420 0.0793 0.2993 0.044 Uiso 1 1 calc R
H43B H 0.4191 -0.0140 0.2744 0.044 Uiso 1 1 calc R
H43C H 0.4598 0.0090 0.3686 0.044 Uiso 1 1 calc R
C44 C 0.5350(3) 0.2374(3) 0.6922(3) 0.0361(16) Uani 1 1 d .
H44A H 0.4879 0.2410 0.7003 0.054 Uiso 1 1 calc R
H44B H 0.5719 0.2453 0.7454 0.054 Uiso 1 1 calc R
H44C H 0.5408 0.1830 0.6699 0.054 Uiso 1 1 calc R
C45 C 0.6232(3) 0.3455(4) 0.5575(3) 0.0330(16) Uani 1 1 d .
H45A H 0.6099 0.4040 0.5601 0.040 Uiso 1 1 calc R
H45B H 0.6738 0.3438 0.5589 0.040 Uiso 1 1 calc R
C46 C 0.9507(3) 0.2414(3) 0.8589(3) 0.0140(12) Uani 1 1 d .
C47 C 0.6134(3) 0.2361(3) 0.4571(4) 0.0422(18) Uani 1 1 d .
H47A H 0.6192 0.1942 0.5002 0.063 Uiso 1 1 calc R
H47B H 0.6603 0.2513 0.4527 0.063 Uiso 1 1 calc R
H47C H 0.5840 0.2139 0.4040 0.063 Uiso 1 1 calc R
C48 C 0.8904(3) 0.3203(3) 1.0583(3) 0.0386(17) Uani 1 1 d .
H48A H 0.9057 0.3725 1.0401 0.058 Uiso 1 1 calc R
H48B H 0.9113 0.3148 1.1183 0.058 Uiso 1 1 calc R
H48C H 0.8384 0.3194 1.0440 0.058 Uiso 1 1 calc R
C49 C 0.3033(3) 0.0620(3) 0.2508(3) 0.0377(18) Uani 1 1 d .
H49A H 0.2574 0.0756 0.2588 0.057 Uiso 1 1 calc R
H49B H 0.2977 0.0139 0.2144 0.057 Uiso 1 1 calc R
H49C H 0.3201 0.1090 0.2255 0.057 Uiso 1 1 calc R
C50 C 0.2446(3) 0.4790(3) 0.3227(3) 0.0241(14) Uani 1 1 d .
H50A H 0.2170 0.5126 0.2751 0.029 Uiso 1 1 calc R
H50B H 0.2827 0.5142 0.3584 0.029 Uiso 1 1 calc R
C51 C 0.6154(3) 0.3013(4) 0.6319(3) 0.0340(16) Uani 1 1 d .
H51A H 0.6315 0.2435 0.6313 0.041 Uiso 1 1 calc R
H51B H 0.6463 0.3279 0.6826 0.041 Uiso 1 1 calc R
C52 C 0.9387(3) 0.4526(3) 0.8252(4) 0.0437(19) Uani 1 1 d .
H52A H 0.9644 0.4637 0.7850 0.065 Uiso 1 1 calc R
H52B H 0.9313 0.5043 0.8511 0.065 Uiso 1 1 calc R
H52C H 0.8925 0.4275 0.7968 0.065 Uiso 1 1 calc R
C53 C 1.0529(3) 0.4327(3) 0.9422(4) 0.0409(18) Uani 1 1 d .
H53A H 1.0787 0.3940 0.9851 0.061 Uiso 1 1 calc R
H53B H 1.0432 0.4835 0.9681 0.061 Uiso 1 1 calc R
H53C H 1.0818 0.4454 0.9058 0.061 Uiso 1 1 calc R

loop_
_atom_site_aniso_label
_atom_site_aniso_U_11
_atom_site_aniso_U_22
_atom_site_aniso_U_33
_atom_site_aniso_U_23
_atom_site_aniso_U_13
_atom_site_aniso_U_12
Al1 0.0163(9) 0.0220(10) 0.0214(9) -0.0023(8) 0.0096(8) 0.0010(8)
Mg2 0.0146(10) 0.0157(11) 0.0199(10) 0.0013(8) 0.0048(9) 0.0008(8)
Mg3 0.0181(10) 0.0145(10) 0.0191(10) -0.0006(8) 0.0037(9) 0.0003(9)
Mg1 0.0151(10) 0.0160(10) 0.0185(10) 0.0016(8) 0.0048(8) 0.0010(8)
Si1 0.0203(9) 0.0192(9) 0.0177(9) -0.0002(7) 0.0075(8) -0.0010(7)
Cl1 0.0177(7) 0.0195(8) 0.0186(7) -0.0001(7) 0.0064(6) -0.0022(7)
Cl2 0.0157(7) 0.0217(8) 0.0192(7) 0.0016(6) 0.0052(6) 0.0024(7)
Cl3 0.0174(8) 0.0147(7) 0.0280(8) 0.0014(6) 0.0024(7) 0.0007(6)
Cl4 0.0186(8) 0.0140(7) 0.0292(9) -0.0032(7) 0.0050(7) -0.0014(6)
Cl5 0.0146(8) 0.0160(7) 0.0273(8) 0.0024(7) 0.0027(7) 0.0002(6)
Cl6 0.0324(10) 0.0275(9) 0.0421(10) -0.0015(8) 0.0149(8) 0.0113(8)
Cl7 0.0215(8) 0.0323(9) 0.0442(10) -0.0103(8) 0.0115(8) -0.0072(7)
Cl8 0.0228(9) 0.0703(13) 0.0185(8) 0.0095(8) 0.0069(7) 0.0169(8)
N14 0.016(2) 0.018(2) 0.024(2) -0.001(2) 0.010(2) -0.004(2)
N15 0.015(3) 0.020(3) 0.016(3) -0.005(2) 0.000(2) -0.003(2)
N16 0.022(3) 0.023(3) 0.021(3) -0.003(2) 0.012(2) 0.002(2)
N17 0.015(2) 0.010(2) 0.018(2) 0.002(2) 0.004(2) 0.000(2)
N18 0.023(3) 0.022(3) 0.021(3) -0.006(2) 0.010(2) -0.005(2)
N20 0.019(3) 0.023(3) 0.023(3) -0.002(2) 0.009(2) 0.004(2)
N22 0.019(3) 0.015(3) 0.019(2) -0.001(2) 0.004(2) 0.004(2)
C19 0.052(4) 0.039(4) 0.020(3) -0.001(3) 0.005(3) -0.004(3)
C21 0.040(4) 0.025(4) 0.026(4) 0.012(3) 0.006(3) -0.001(3)
C23 0.014(3) 0.018(3) 0.007(3) 0.002(2) 0.000(3) 0.005(3)
C24 0.027(4) 0.030(4) 0.038(4) 0.003(3) 0.007(3) -0.010(3)
C25 0.028(4) 0.017(3) 0.022(3) -0.005(3) 0.009(3) -0.002(3)
C26 0.018(3) 0.017(3) 0.014(3) 0.012(2) 0.003(3) 0.005(3)
C27 0.026(4) 0.032(4) 0.024(4) 0.002(3) -0.007(3) 0.006(3)
C28 0.026(4) 0.027(3) 0.028(4) 0.010(3) 0.007(3) -0.003(3)
C29 0.019(3) 0.020(3) 0.021(3) 0.015(3) 0.006(3) -0.002(3)
C30 0.027(4) 0.045(4) 0.024(3) -0.010(3) 0.004(3) 0.014(3)
C31 0.019(3) 0.038(4) 0.019(3) 0.003(3) 0.006(3) 0.005(3)
C32 0.032(4) 0.029(4) 0.033(4) -0.012(3) 0.012(3) -0.004(3)
C33 0.016(3) 0.047(4) 0.030(4) 0.000(3) 0.011(3) 0.008(3)
C34 0.024(3) 0.027(4) 0.029(4) -0.004(3) 0.009(3) 0.008(3)
C35 0.018(3) 0.035(4) 0.046(4) 0.013(3) 0.008(3) 0.010(3)
C36 0.022(3) 0.029(4) 0.011(3) -0.002(3) -0.001(3) 0.003(3)
C37 0.046(4) 0.029(4) 0.020(3) 0.008(3) 0.011(3) 0.002(3)
C38 0.037(4) 0.025(4) 0.031(4) -0.005(3) 0.014(3) 0.010(3)
C39 0.042(4) 0.021(3) 0.027(4) -0.006(3) 0.015(3) -0.004(3)
C40 0.034(4) 0.028(4) 0.032(4) 0.007(3) 0.009(3) -0.010(3)
C41 0.017(3) 0.022(3) 0.016(3) -0.005(3) 0.009(3) -0.003(3)
C42 0.027(4) 0.014(3) 0.027(3) 0.005(3) 0.017(3) 0.002(3)
C43 0.043(4) 0.024(4) 0.022(3) -0.010(3) 0.010(3) 0.004(3)
C44 0.041(4) 0.036(4) 0.019(3) 0.002(3) -0.010(3) -0.003(3)
C45 0.012(3) 0.042(4) 0.039(4) 0.011(3) 0.000(3) -0.011(3)
C46 0.008(3) 0.019(3) 0.014(3) 0.005(3) 0.003(2) 0.005(3)
C47 0.053(4) 0.018(4) 0.075(5) 0.004(4) 0.047(4) 0.003(3)
C48 0.065(5) 0.034(4) 0.019(3) 0.004(3) 0.018(3) 0.014(4)
C49 0.061(5) 0.021(4) 0.025(4) -0.005(3) 0.004(4) -0.001(3)
C50 0.035(4) 0.014(3) 0.019(3) 0.001(3) 0.001(3) 0.008(3)
C51 0.013(3) 0.058(4) 0.029(4) -0.013(3) 0.003(3) -0.009(3)
C52 0.040(4) 0.016(4) 0.078(5) 0.013(3) 0.024(4) 0.009(3)
C53 0.050(5) 0.022(4) 0.054(5) -0.012(3) 0.020(4) -0.019(3)

loop_
_atom_type_symbol
_atom_type_description
_atom_type_scat_dispersion_real
_atom_type_scat_dispersion_imag
_atom_type_scat_source
Al Al 0.0645 0.0514 'International Tables Vol C Tables 4.2.6.8 and 6.1.1.4'
Mg Mg 0.0486 0.0363 'International Tables Vol C Tables 4.2.6.8 and 6.1.1.4'
Si Si 0.0817 0.0704 'International Tables Vol C Tables 4.2.6.8 and 6.1.1.4'
Cl Cl 0.1484 0.1585 'International Tables Vol C Tables 4.2.6.8 and 6.1.1.4'
N N 0.0061 0.0033 'International Tables Vol C Tables 4.2.6.8 and 6.1.1.4'
C C 0.0033 0.0016 'International Tables Vol C Tables 4.2.6.8 and 6.1.1.4'
H H 0.0000 0.0000 'International Tables Vol C Tables 4.2.6.8 and 6.1.1.4'

loop_
_geom_angle_atom_site_label_1
_geom_angle_atom_site_label_2
_geom_angle_atom_site_label_3
_geom_angle
N14 Al1 Cl8 112.33(15)
N14 Al1 Cl6 113.25(16)
Cl8 Al1 Cl6 106.35(9)
N14 Al1 Cl7 113.06(16)
Cl8 Al1 Cl7 107.22(9)
Cl6 Al1 Cl7 104.00(8)
N17 Mg2 N22 83.95(16)
N17 Mg2 Cl5 99.92(12)
N22 Mg2 Cl5 97.88(13)
N17 Mg2 Cl4 97.17(12)
N22 Mg2 Cl4 99.12(13)
Cl5 Mg2 Cl4 157.00(9)
N17 Mg2 Cl2 178.38(13)
N22 Mg2 Cl2 95.33(13)
Cl5 Mg2 Cl2 81.62(7)
Cl4 Mg2 Cl2 81.49(6)
N17 Mg2 Cl1 95.52(12)
N22 Mg2 Cl1 179.05(14)
Cl5 Mg2 Cl1 81.42(6)
Cl4 Mg2 Cl1 81.73(7)
Cl2 Mg2 Cl1 85.21(6)
N17 Mg2 Mg3 130.58(12)
N22 Mg2 Mg3 130.34(13)
Cl5 Mg2 Mg3 48.79(5)
Cl4 Mg2 Mg3 108.22(7)
Cl2 Mg2 Mg3 50.91(5)
Cl1 Mg2 Mg3 49.56(5)
N17 Mg2 Mg1 129.89(12)
N22 Mg2 Mg1 130.11(13)
Cl5 Mg2 Mg1 108.14(7)
Cl4 Mg2 Mg1 48.86(5)
Cl2 Mg2 Mg1 49.72(5)
Cl1 Mg2 Mg1 50.80(5)
Mg3 Mg2 Mg1 59.37(5)
N15 Mg3 N18 84.40(17)
N15 Mg3 Cl3 96.04(13)
N18 Mg3 Cl3 98.98(14)
N15 Mg3 Cl5 99.97(13)
N18 Mg3 Cl5 98.63(14)
Cl3 Mg3 Cl5 157.21(9)
N15 Mg3 Cl1 178.17(14)
N18 Mg3 Cl1 95.83(13)
Cl3 Mg3 Cl1 82.13(7)
Cl5 Mg3 Cl1 81.79(7)
N15 Mg3 Cl2 94.85(13)
N18 Mg3 Cl2 178.74(15)
Cl3 Mg3 Cl2 82.11(7)
Cl5 Mg3 Cl2 80.48(6)
Cl1 Mg3 Cl2 84.95(6)
N15 Mg3 Mg1 127.16(13)
N18 Mg3 Mg1 131.18(14)
Cl3 Mg3 Mg1 48.32(5)
Cl5 Mg3 Mg1 108.90(7)
Cl1 Mg3 Mg1 51.48(5)
Cl2 Mg3 Mg1 50.07(5)
N15 Mg3 Mg2 130.58(13)
N18 Mg3 Mg2 130.22(14)
Cl3 Mg3 Mg2 108.79(7)
Cl5 Mg3 Mg2 48.44(5)
Cl1 Mg3 Mg2 50.41(5)
Cl2 Mg3 Mg2 49.71(5)
Mg1 Mg3 Mg2 60.48(5)
N20 Mg1 N16 84.01(16)
N20 Mg1 Cl3 100.04(13)
N16 Mg1 Cl3 98.77(13)
N20 Mg1 Cl4 95.05(13)
N16 Mg1 Cl4 99.02(13)
Cl3 Mg1 Cl4 157.72(9)
N20 Mg1 Cl2 176.27(14)
N16 Mg1 Cl2 96.07(13)
Cl3 Mg1 Cl2 83.64(7)
Cl4 Mg1 Cl2 81.26(7)
N20 Mg1 Cl1 95.30(13)
N16 Mg1 Cl1 179.30(14)
Cl3 Mg1 Cl1 81.47(7)
Cl4 Mg1 Cl1 80.89(6)
Cl2 Mg1 Cl1 84.61(6)
N20 Mg1 Mg3 131.03(13)
N16 Mg1 Mg3 130.82(13)
Cl3 Mg1 Mg3 49.13(5)
Cl4 Mg1 Mg3 108.66(7)
Cl2 Mg1 Mg3 51.29(5)
Cl1 Mg1 Mg3 49.81(5)
N20 Mg1 Mg2 127.75(13)
N16 Mg1 Mg2 130.40(14)
Cl3 Mg1 Mg2 109.27(7)
Cl4 Mg1 Mg2 48.52(5)
Cl2 Mg1 Mg2 49.74(5)
Cl1 Mg1 Mg2 50.00(5)
Mg3 Mg1 Mg2 60.15(5)
N14 Si1 C19 109.4(2)
N14 Si1 C48 111.5(2)
C19 Si1 C48 110.1(3)
N14 Si1 C37 112.1(2)
C19 Si1 C37 108.5(3)
C48 Si1 C37 105.2(3)
Mg3 Cl1 Mg2 80.03(6)
Mg3 Cl1 Mg1 78.71(6)
Mg2 Cl1 Mg1 79.19(6)
Mg1 Cl2 Mg2 80.54(7)
Mg1 Cl2 Mg3 78.64(6)
Mg2 Cl2 Mg3 79.38(6)
Mg1 Cl3 Mg3 82.56(7)
Mg2 Cl4 Mg1 82.62(7)
Mg2 Cl5 Mg3 82.77(7)
C46 N14 Si1 118.0(3)
C46 N14 Al1 116.0(3)
Si1 N14 Al1 125.8(2)
C28 N15 C35 107.5(4)
C28 N15 C24 110.7(4)
C35 N15 C24 106.9(4)
C28 N15 Mg3 114.0(3)
C35 N15 Mg3 114.5(3)
C24 N15 Mg3 102.9(3)
C34 N16 C33 110.2(4)
C34 N16 C38 110.4(4)
C33 N16 C38 106.9(4)
C34 N16 Mg1 104.2(3)
C33 N16 Mg1 114.3(3)
C38 N16 Mg1 110.9(3)
C25 N17 C47 108.3(4)
C25 N17 C45 108.3(4)
C47 N17 C45 110.5(4)
C25 N17 Mg2 114.0(3)
C47 N17 Mg2 112.4(3)
C45 N17 Mg2 103.2(3)
C43 N18 C49 107.3(4)
C43 N18 C39 108.5(4)
C49 N18 C39 109.0(4)
C43 N18 Mg3 114.7(3)
C49 N18 Mg3 111.9(3)
C39 N18 Mg3 105.2(3)
C50 N20 C21 110.0(4)
C50 N20 C40 108.5(4)
C21 N20 C40 106.7(4)
C50 N20 Mg1 102.1(3)
C21 N20 Mg1 114.3(3)
C40 N20 Mg1 115.0(3)
C51 N22 C30 111.5(4)
C51 N22 C44 107.4(4)
C30 N22 C44 106.0(4)
C51 N22 Mg2 103.9(3)
C30 N22 Mg2 113.4(3)
C44 N22 Mg2 114.6(3)
Si1 C19 H19A 109.5
Si1 C19 H19B 109.5
H19A C19 H19B 109.5
Si1 C19 H19C 109.5
H19A C19 H19C 109.5
H19B C19 H19C 109.5
N20 C21 H21A 109.5
N20 C21 H21B 109.5
H21A C21 H21B 109.5
N20 C21 H21C 109.5
H21A C21 H21C 109.5
H21B C21 H21C 109.5
C36 C23 C46 118.6(5)
C36 C23 C41 120.1(5)
C46 C23 C41 121.3(5)
C39 C24 N15 111.9(4)
C39 C24 H24A 109.2
N15 C24 H24A 109.2
C39 C24 H24B 109.2
N15 C24 H24B 109.2
H24A C24 H24B 107.9
N17 C25 H25A 109.5
N17 C25 H25B 109.5
H25A C25 H25B 109.5
N17 C25 H25C 109.5
H25A C25 H25C 109.5
H25B C25 H25C 109.5
C29 C26 C46 118.3(5)
C29 C26 C42 119.8(5)
C46 C26 C42 121.8(5)
C41 C27 H27A 109.5
C41 C27 H27B 109.5
H27A C27 H27B 109.5
C41 C27 H27C 109.5
H27A C27 H27C 109.5
H27B C27 H27C 109.5
N15 C28 H28A 109.5
N15 C28 H28B 109.5
H28A C28 H28B 109.5
N15 C28 H28C 109.5
H28A C28 H28C 109.5
H28B C28 H28C 109.5
C31 C29 C26 122.5(5)
C31 C29 H29 118.7
C26 C29 H29 118.7
N22 C30 H30A 109.5
N22 C30 H30B 109.5
H30A C30 H30B 109.5
N22 C30 H30C 109.5
H30A C30 H30C 109.5
H30B C30 H30C 109.5
C36 C31 C29 118.4(5)
C36 C31 H31 120.8
C29 C31 H31 120.8
C41 C32 H32A 109.5
C41 C32 H32B 109.5
H32A C32 H32B 109.5
C41 C32 H32C 109.5
H32A C32 H32C 109.5
H32B C32 H32C 109.5
N16 C33 H33A 109.5
N16 C33 H33B 109.5
H33A C33 H33B 109.5
N16 C33 H33C 109.5
H33A C33 H33C 109.5
H33B C33 H33C 109.5
N16 C34 C50 111.7(4)
N16 C34 H34A 109.3
C50 C34 H34A 109.3
N16 C34 H34B 109.3
C50 C34 H34B 109.3
H34A C34 H34B 107.9
N15 C35 H35A 109.5
N15 C35 H35B 109.5
H35A C35 H35B 109.5
N15 C35 H35C 109.5
H35A C35 H35C 109.5
H35B C35 H35C 109.5
C31 C36 C23 122.9(5)
C31 C36 H36 118.6
C23 C36 H36 118.6
Si1 C37 H37A 109.5
Si1 C37 H37B 109.5
H37A C37 H37B 109.5
Si1 C37 H37C 109.5
H37A C37 H37C 109.5
H37B C37 H37C 109.5
N16 C38 H38A 109.5
N16 C38 H38B 109.5
H38A C38 H38B 109.5
N16 C38 H38C 109.5
H38A C38 H38C 109.5
H38B C38 H38C 109.5
C24 C39 N18 112.0(4)
C24 C39 H39A 109.2
N18 C39 H39A 109.2
C24 C39 H39B 109.2
N18 C39 H39B 109.2
H39A C39 H39B 107.9
N20 C40 H40A 109.5
N20 C40 H40B 109.5
H40A C40 H40B 109.5
N20 C40 H40C 109.5
H40A C40 H40C 109.5
H40B C40 H40C 109.5
C23 C41 C32 112.3(4)
C23 C41 C27 112.0(4)
C32 C41 C27 109.7(4)
C23 C41 H41 107.5
C32 C41 H41 107.5
C27 C41 H41 107.5
C26 C42 C52 110.9(4)
C26 C42 C53 112.6(4)
C52 C42 C53 111.6(4)
C26 C42 H42 107.1
C52 C42 H42 107.1
C53 C42 H42 107.1
N18 C43 H43A 109.5
N18 C43 H43B 109.5
H43A C43 H43B 109.5
N18 C43 H43C 109.5
H43A C43 H43C 109.5
H43B C43 H43C 109.5
N22 C44 H44A 109.5
N22 C44 H44B 109.5
H44A C44 H44B 109.5
N22 C44 H44C 109.5
H44A C44 H44C 109.5
H44B C44 H44C 109.5
N17 C45 C51 112.9(4)
N17 C45 H45A 109.0
C51 C45 H45A 109.0
N17 C45 H45B 109.0
C51 C45 H45B 109.0
H45A C45 H45B 107.8
C23 C46 C26 119.1(5)
C23 C46 N14 121.2(5)
C26 C46 N14 119.8(5)
N17 C47 H47A 109.5
N17 C47 H47B 109.5
H47A C47 H47B 109.5
N17 C47 H47C 109.5
H47A C47 H47C 109.5
H47B C47 H47C 109.5
Si1 C48 H48A 109.5
Si1 C48 H48B 109.5
H48A C48 H48B 109.5
Si1 C48 H48C 109.5
H48A C48 H48C 109.5
H48B C48 H48C 109.5
N18 C49 H49A 109.5
N18 C49 H49B 109.5
H49A C49 H49B 109.5
N18 C49 H49C 109.5
H49A C49 H49C 109.5
H49B C49 H49C 109.5
N20 C50 C34 111.7(4)
N20 C50 H50A 109.3
C34 C50 H50A 109.3
N20 C50 H50B 109.3
C34 C50 H50B 109.3
H50A C50 H50B 107.9
N22 C51 C45 111.5(5)
N22 C51 H51A 109.3
C45 C51 H51A 109.3
N22 C51 H51B 109.3
C45 C51 H51B 109.3
H51A C51 H51B 108.0
C42 C52 H52A 109.5
C42 C52 H52B 109.5
H52A C52 H52B 109.5
C42 C52 H52C 109.5
H52A C52 H52C 109.5
H52B C52 H52C 109.5
C42 C53 H53A 109.5
C42 C53 H53B 109.5
H53A C53 H53B 109.5
C42 C53 H53C 109.5
H53A C53 H53C 109.5
H53B C53 H53C 109.5

loop_
_geom_bond_atom_site_label_1
_geom_bond_atom_site_label_2
_geom_bond_distance
Al1 N14 1.812(4)
Al1 Cl8 2.151(2)
Al1 Cl6 2.154(2)
Al1 Cl7 2.168(2)
Mg2 N17 2.190(4)
Mg2 N22 2.200(4)
Mg2 Cl5 2.483(2)
Mg2 Cl4 2.495(2)
Mg2 Cl2 2.555(2)
Mg2 Cl1 2.576(2)
Mg2 Mg3 3.292(2)
Mg2 Mg1 3.303(2)
Mg3 N15 2.169(4)
Mg3 N18 2.176(4)
Mg3 Cl3 2.491(2)
Mg3 Cl5 2.497(2)
Mg3 Cl1 2.544(2)
Mg3 Cl2 2.600(2)
Mg3 Mg1 3.266(2)
Mg1 N20 2.186(4)
Mg1 N16 2.202(4)
Mg1 Cl3 2.460(2)
Mg1 Cl4 2.508(2)
Mg1 Cl2 2.555(2)
Mg1 Cl1 2.606(2)
Si1 N14 1.743(4)
Si1 C19 1.854(6)
Si1 C48 1.856(5)
Si1 C37 1.865(5)
N14 C46 1.447(6)
N15 C28 1.473(6)
N15 C35 1.478(6)
N15 C24 1.493(6)
N16 C34 1.471(6)
N16 C33 1.482(6)
N16 C38 1.500(6)
N17 C25 1.470(6)
N17 C47 1.474(6)
N17 C45 1.482(6)
N18 C43 1.470(6)
N18 C49 1.489(6)
N18 C39 1.496(6)
N20 C50 1.460(6)
N20 C21 1.484(6)
N20 C40 1.489(6)
N22 C51 1.460(6)
N22 C30 1.472(6)
N22 C44 1.481(6)
C19 H19A 0.9800
C19 H19B 0.9800
C19 H19C 0.9800
C21 H21A 0.9800
C21 H21B 0.9800
C21 H21C 0.9800
C23 C36 1.384(6)
C23 C46 1.403(6)
C23 C41 1.515(6)
C24 C39 1.491(7)
C24 H24A 0.9900
C24 H24B 0.9900
C25 H25A 0.9800
C25 H25B 0.9800
C25 H25C 0.9800
C26 C29 1.383(6)
C26 C46 1.428(7)
C26 C42 1.510(6)
C27 C41 1.528(7)
C27 H27A 0.9800
C27 H27B 0.9800
C27 H27C 0.9800
C28 H28A 0.9800
C28 H28B 0.9800
C28 H28C 0.9800
C29 C31 1.367(7)
C29 H29 0.9500
C30 H30A 0.9800
C30 H30B 0.9800
C30 H30C 0.9800
C31 C36 1.365(7)
C31 H31 0.9500
C32 C41 1.526(7)
C32 H32A 0.9800
C32 H32B 0.9800
C32 H32C 0.9800
C33 H33A 0.9800
C33 H33B 0.9800
C33 H33C 0.9800
C34 C50 1.516(7)
C34 H34A 0.9900
C34 H34B 0.9900
C35 H35A 0.9800
C35 H35B 0.9800
C35 H35C 0.9800
C36 H36 0.9500
C37 H37A 0.9800
C37 H37B 0.9800
C37 H37C 0.9800
C38 H38A 0.9800
C38 H38B 0.9800
C38 H38C 0.9800
C39 H39A 0.9900
C39 H39B 0.9900
C40 H40A 0.9800
C40 H40B 0.9800
C40 H40C 0.9800
C41 H41 1.0000
C42 C52 1.525(7)
C42 C53 1.533(7)
C42 H42 1.0000
C43 H43A 0.9800
C43 H43B 0.9800
C43 H43C 0.9800
C44 H44A 0.9800
C44 H44B 0.9800
C44 H44C 0.9800
C45 C51 1.499(7)
C45 H45A 0.9900
C45 H45B 0.9900
C47 H47A 0.9800
C47 H47B 0.9800
C47 H47C 0.9800
C48 H48A 0.9800
C48 H48B 0.9800
C48 H48C 0.9800
C49 H49A 0.9800
C49 H49B 0.9800
C49 H49C 0.9800
C50 H50A 0.9900
C50 H50B 0.9900
C51 H51A 0.9900
C51 H51B 0.9900
C52 H52A 0.9800
C52 H52B 0.9800
C52 H52C 0.9800
C53 H53A 0.9800
C53 H53B 0.9800
C53 H53C 0.9800

loop_
_geom_torsion_atom_site_label_1
_geom_torsion_atom_site_label_2
_geom_torsion_atom_site_label_3
_geom_torsion_atom_site_label_4
_geom_torsion
N17 Mg2 Mg3 N15 126.3(2)
N22 Mg2 Mg3 N15 3.3(3)
Cl5 Mg2 Mg3 N15 62.95(17)
Cl4 Mg2 Mg3 N15 -116.64(18)
Cl2 Mg2 Mg3 N15 -54.55(17)
Cl1 Mg2 Mg3 N15 -177.99(19)
Mg1 Mg2 Mg3 N15 -115.41(18)
N17 Mg2 Mg3 N18 2.5(3)
N22 Mg2 Mg3 N18 -120.5(2)
Cl5 Mg2 Mg3 N18 -60.84(18)
Cl4 Mg2 Mg3 N18 119.56(18)
Cl2 Mg2 Mg3 N18 -178.35(19)
Cl1 Mg2 Mg3 N18 58.21(18)
Mg1 Mg2 Mg3 N18 120.80(19)
N17 Mg2 Mg3 Cl3 -117.74(16)
N22 Mg2 Mg3 Cl3 119.21(17)
Cl5 Mg2 Mg3 Cl3 178.92(9)
Cl4 Mg2 Mg3 Cl3 -0.68(9)
Cl2 Mg2 Mg3 Cl3 61.41(7)
Cl1 Mg2 Mg3 Cl3 -62.03(7)
Mg1 Mg2 Mg3 Cl3 0.56(6)
N17 Mg2 Mg3 Cl5 63.34(16)
N22 Mg2 Mg3 Cl5 -59.70(17)
Cl4 Mg2 Mg3 Cl5 -179.60(9)
Cl2 Mg2 Mg3 Cl5 -117.50(8)
Cl1 Mg2 Mg3 Cl5 119.06(8)
Mg1 Mg2 Mg3 Cl5 -178.36(8)
N17 Mg2 Mg3 Cl1 -55.71(16)
N22 Mg2 Mg3 Cl1 -178.76(18)
Cl5 Mg2 Mg3 Cl1 -119.06(8)
Cl4 Mg2 Mg3 Cl1 61.35(7)
Cl2 Mg2 Mg3 Cl1 123.44(8)
Mg1 Mg2 Mg3 Cl1 62.59(6)
N17 Mg2 Mg3 Cl2 -179.16(17)
N22 Mg2 Mg3 Cl2 57.80(17)
Cl5 Mg2 Mg3 Cl2 117.50(8)
Cl4 Mg2 Mg3 Cl2 -62.09(7)
Cl1 Mg2 Mg3 Cl2 -123.44(8)
Mg1 Mg2 Mg3 Cl2 -60.85(6)
N17 Mg2 Mg3 Mg1 -118.30(17)
N22 Mg2 Mg3 Mg1 118.66(17)
Cl5 Mg2 Mg3 Mg1 178.36(8)
Cl4 Mg2 Mg3 Mg1 -1.24(6)
Cl2 Mg2 Mg3 Mg1 60.85(6)
Cl1 Mg2 Mg3 Mg1 -62.59(6)
N15 Mg3 Mg1 N20 -123.5(2)
N18 Mg3 Mg1 N20 -3.5(3)
Cl3 Mg3 Mg1 N20 -63.42(17)
Cl5 Mg3 Mg1 N20 117.17(18)
Cl1 Mg3 Mg1 N20 54.91(17)
Cl2 Mg3 Mg1 N20 176.20(19)
Mg2 Mg3 Mg1 N20 115.88(18)
N15 Mg3 Mg1 N16 1.1(3)
N18 Mg3 Mg1 N16 121.2(2)
Cl3 Mg3 Mg1 N16 61.25(18)
Cl5 Mg3 Mg1 N16 -118.15(18)
Cl1 Mg3 Mg1 N16 179.58(19)
Cl2 Mg3 Mg1 N16 -59.12(18)
Mg2 Mg3 Mg1 N16 -119.45(18)
N15 Mg3 Mg1 Cl3 -60.12(16)
N18 Mg3 Mg1 Cl3 59.91(18)
Cl5 Mg3 Mg1 Cl3 -179.41(9)
Cl1 Mg3 Mg1 Cl3 118.33(8)
Cl2 Mg3 Mg1 Cl3 -120.38(8)
Mg2 Mg3 Mg1 Cl3 179.29(8)
N15 Mg3 Mg1 Cl4 121.82(16)
N18 Mg3 Mg1 Cl4 -118.14(18)
Cl3 Mg3 Mg1 Cl4 -178.06(9)
Cl5 Mg3 Mg1 Cl4 2.54(10)
Cl1 Mg3 Mg1 Cl4 -59.73(7)
Cl2 Mg3 Mg1 Cl4 61.57(7)
Mg2 Mg3 Mg1 Cl4 1.24(6)
N15 Mg3 Mg1 Cl2 60.26(16)
N18 Mg3 Mg1 Cl2 -179.71(19)
Cl3 Mg3 Mg1 Cl2 120.38(8)
Cl5 Mg3 Mg1 Cl2 -59.03(7)
Cl1 Mg3 Mg1 Cl2 -121.30(8)
Mg2 Mg3 Mg1 Cl2 -60.33(6)
N15 Mg3 Mg1 Cl1 -178.44(17)
N18 Mg3 Mg1 Cl1 -58.41(18)
Cl3 Mg3 Mg1 Cl1 -118.33(8)
Cl5 Mg3 Mg1 Cl1 62.27(7)
Cl2 Mg3 Mg1 Cl1 121.30(8)
Mg2 Mg3 Mg1 Cl1 60.97(6)
N15 Mg3 Mg1 Mg2 120.59(16)
N18 Mg3 Mg1 Mg2 -119.38(19)
Cl3 Mg3 Mg1 Mg2 -179.29(8)
Cl5 Mg3 Mg1 Mg2 1.30(6)
Cl1 Mg3 Mg1 Mg2 -60.97(6)
Cl2 Mg3 Mg1 Mg2 60.33(6)
N17 Mg2 Mg1 N20 -1.5(2)
N22 Mg2 Mg1 N20 120.1(2)
Cl5 Mg2 Mg1 N20 -122.16(17)
Cl4 Mg2 Mg1 N20 57.58(16)
Cl2 Mg2 Mg1 N20 176.45(17)
Cl1 Mg2 Mg1 N20 -60.18(16)
Mg3 Mg2 Mg1 N20 -120.86(17)
N17 Mg2 Mg1 N16 -120.6(2)
N22 Mg2 Mg1 N16 1.1(3)
Cl5 Mg2 Mg1 N16 118.78(17)
Cl4 Mg2 Mg1 N16 -61.48(17)
Cl2 Mg2 Mg1 N16 57.39(17)
Cl1 Mg2 Mg1 N16 -179.24(18)
Mg3 Mg2 Mg1 N16 120.08(18)
N17 Mg2 Mg1 Cl3 118.80(16)
N22 Mg2 Mg1 Cl3 -119.56(17)
Cl5 Mg2 Mg1 Cl3 -1.87(10)
Cl4 Mg2 Mg1 Cl3 177.87(9)
Cl2 Mg2 Mg1 Cl3 -63.26(7)
Cl1 Mg2 Mg1 Cl3 60.11(7)
Mg3 Mg2 Mg1 Cl3 -0.57(6)
N17 Mg2 Mg1 Cl4 -59.07(16)
N22 Mg2 Mg1 Cl4 62.57(17)
Cl5 Mg2 Mg1 Cl4 -179.74(9)
Cl2 Mg2 Mg1 Cl4 118.87(8)
Cl1 Mg2 Mg1 Cl4 -117.76(8)
Mg3 Mg2 Mg1 Cl4 -178.44(8)
N17 Mg2 Mg1 Cl2 -177.94(17)
N22 Mg2 Mg1 Cl2 -56.31(17)
Cl5 Mg2 Mg1 Cl2 61.39(7)
Cl4 Mg2 Mg1 Cl2 -118.87(8)
Cl1 Mg2 Mg1 Cl2 123.37(8)
Mg3 Mg2 Mg1 Cl2 62.69(6)
N17 Mg2 Mg1 Cl1 58.69(16)
N22 Mg2 Mg1 Cl1 -179.67(18)
Cl5 Mg2 Mg1 Cl1 -61.97(7)
Cl4 Mg2 Mg1 Cl1 117.76(8)
Cl2 Mg2 Mg1 Cl1 -123.37(8)
Mg3 Mg2 Mg1 Cl1 -60.67(6)
N17 Mg2 Mg1 Mg3 119.37(17)
N22 Mg2 Mg1 Mg3 -119.00(17)
Cl5 Mg2 Mg1 Mg3 -1.30(6)
Cl4 Mg2 Mg1 Mg3 178.44(8)
Cl2 Mg2 Mg1 Mg3 -62.69(6)
Cl1 Mg2 Mg1 Mg3 60.67(6)
N15 Mg3 Cl1 Mg2 124(4)
N18 Mg3 Cl1 Mg2 -139.28(14)
Cl3 Mg3 Cl1 Mg2 122.43(7)
Cl5 Mg3 Cl1 Mg2 -41.36(6)
Cl2 Mg3 Cl1 Mg2 39.72(6)
Mg1 Mg3 Cl1 Mg2 80.85(6)
N15 Mg3 Cl1 Mg1 43(4)
N18 Mg3 Cl1 Mg1 139.87(14)
Cl3 Mg3 Cl1 Mg1 41.58(6)
Cl5 Mg3 Cl1 Mg1 -122.22(7)
Cl2 Mg3 Cl1 Mg1 -41.13(6)
Mg2 Mg3 Cl1 Mg1 -80.85(6)
N17 Mg2 Cl1 Mg3 140.92(12)
N22 Mg2 Cl1 Mg3 84(9)
Cl5 Mg2 Cl1 Mg3 41.69(6)
Cl4 Mg2 Cl1 Mg3 -122.61(6)
Cl2 Mg2 Cl1 Mg3 -40.54(6)
Mg1 Mg2 Cl1 Mg3 -80.28(6)
N17 Mg2 Cl1 Mg1 -138.80(12)
N22 Mg2 Cl1 Mg1 165(9)
Cl5 Mg2 Cl1 Mg1 121.97(7)
Cl4 Mg2 Cl1 Mg1 -42.33(6)
Cl2 Mg2 Cl1 Mg1 39.75(6)
Mg3 Mg2 Cl1 Mg1 80.28(6)
N20 Mg1 Cl1 Mg3 -141.69(13)
N16 Mg1 Cl1 Mg3 -153(13)
Cl3 Mg1 Cl1 Mg3 -42.30(6)
Cl4 Mg1 Cl1 Mg3 124.03(7)
Cl2 Mg1 Cl1 Mg3 42.05(6)
Mg2 Mg1 Cl1 Mg3 81.85(6)
N20 Mg1 Cl1 Mg2 136.46(13)
N16 Mg1 Cl1 Mg2 125(13)
Cl3 Mg1 Cl1 Mg2 -124.16(7)
Cl4 Mg1 Cl1 Mg2 42.18(6)
Cl2 Mg1 Cl1 Mg2 -39.80(6)
Mg3 Mg1 Cl1 Mg2 -81.85(6)
N20 Mg1 Cl2 Mg2 -49(2)
N16 Mg1 Cl2 Mg2 -139.83(13)
Cl3 Mg1 Cl2 Mg2 121.98(7)
Cl4 Mg1 Cl2 Mg2 -41.59(6)
Cl1 Mg1 Cl2 Mg2 39.99(6)
Mg3 Mg1 Cl2 Mg2 80.96(6)
N20 Mg1 Cl2 Mg3 -130(2)
N16 Mg1 Cl2 Mg3 139.22(13)
Cl3 Mg1 Cl2 Mg3 41.02(6)
Cl4 Mg1 Cl2 Mg3 -122.55(7)
Cl1 Mg1 Cl2 Mg3 -40.97(6)
Mg2 Mg1 Cl2 Mg3 -80.96(6)
N17 Mg2 Cl2 Mg1 77(5)
N22 Mg2 Cl2 Mg1 140.28(13)
Cl5 Mg2 Cl2 Mg1 -122.51(7)
Cl4 Mg2 Cl2 Mg1 41.82(6)
Cl1 Mg2 Cl2 Mg1 -40.50(6)
Mg3 Mg2 Cl2 Mg1 -80.10(6)
N17 Mg2 Cl2 Mg3 157(5)
N22 Mg2 Cl2 Mg3 -139.62(13)
Cl5 Mg2 Cl2 Mg3 -42.41(6)
Cl4 Mg2 Cl2 Mg3 121.92(7)
Cl1 Mg2 Cl2 Mg3 39.59(6)
Mg1 Mg2 Cl2 Mg3 80.10(6)
N15 Mg3 Cl2 Mg1 -136.02(13)
N18 Mg3 Cl2 Mg1 170(100)
Cl3 Mg3 Cl2 Mg1 -40.57(6)
Cl5 Mg3 Cl2 Mg1 124.66(7)
Cl1 Mg3 Cl2 Mg1 42.16(6)
Mg2 Mg3 Cl2 Mg1 82.37(6)
N15 Mg3 Cl2 Mg2 141.62(13)
N18 Mg3 Cl2 Mg2 88(7)
Cl3 Mg3 Cl2 Mg2 -122.94(7)
Cl5 Mg3 Cl2 Mg2 42.30(6)
Cl1 Mg3 Cl2 Mg2 -40.21(6)
Mg1 Mg3 Cl2 Mg2 -82.37(6)
N20 Mg1 Cl3 Mg3 136.76(13)
N16 Mg1 Cl3 Mg3 -137.83(14)
Cl4 Mg1 Cl3 Mg3 4.9(2)
Cl2 Mg1 Cl3 Mg3 -42.64(6)
Cl1 Mg1 Cl3 Mg3 42.84(6)
Mg2 Mg1 Cl3 Mg3 0.65(7)
N15 Mg3 Cl3 Mg1 135.99(13)
N18 Mg3 Cl3 Mg1 -138.75(14)
Cl5 Mg3 Cl3 Mg1 1.4(2)
Cl1 Mg3 Cl3 Mg1 -44.05(6)
Cl2 Mg3 Cl3 Mg1 41.90(6)
Mg2 Mg3 Cl3 Mg1 -0.65(7)
N17 Mg2 Cl4 Mg1 138.44(12)
N22 Mg2 Cl4 Mg1 -136.57(13)
Cl5 Mg2 Cl4 Mg1 0.6(2)
Cl2 Mg2 Cl4 Mg1 -42.49(6)
Cl1 Mg2 Cl4 Mg1 43.87(6)
Mg3 Mg2 Cl4 Mg1 1.42(7)
N20 Mg1 Cl4 Mg2 -137.93(13)
N16 Mg1 Cl4 Mg2 137.35(13)
Cl3 Mg1 Cl4 Mg2 -5.3(2)
Cl2 Mg1 Cl4 Mg2 42.54(6)
Cl1 Mg1 Cl4 Mg2 -43.36(6)
Mg3 Mg1 Cl4 Mg2 -1.43(7)
N17 Mg2 Cl5 Mg3 -136.44(12)
N22 Mg2 Cl5 Mg3 138.36(13)
Cl4 Mg2 Cl5 Mg3 1.0(2)
Cl2 Mg2 Cl5 Mg3 44.10(6)
Cl1 Mg2 Cl5 Mg3 -42.29(6)
Mg1 Mg2 Cl5 Mg3 1.49(7)
N15 Mg3 Cl5 Mg2 -136.62(13)
N18 Mg3 Cl5 Mg2 137.59(14)
Cl3 Mg3 Cl5 Mg2 -2.7(2)
Cl1 Mg3 Cl5 Mg2 42.89(6)
Cl2 Mg3 Cl5 Mg2 -43.32(6)
Mg1 Mg3 Cl5 Mg2 -1.51(7)
C19 Si1 N14 C46 5.6(4)
C48 Si1 N14 C46 127.7(4)
C37 Si1 N14 C46 -114.8(4)
C19 Si1 N14 Al1 -179.3(3)
C48 Si1 N14 Al1 -57.2(4)
C37 Si1 N14 Al1 60.3(4)
Cl8 Al1 N14 C46 -5.5(4)
Cl6 Al1 N14 C46 -126.0(3)
Cl7 Al1 N14 C46 116.0(3)
Cl8 Al1 N14 Si1 179.4(2)
Cl6 Al1 N14 Si1 58.9(3)
Cl7 Al1 N14 Si1 -59.1(3)
N18 Mg3 N15 C28 99.8(4)
Cl3 Mg3 N15 C28 -161.7(3)
Cl5 Mg3 N15 C28 2.0(3)
Cl1 Mg3 N15 C28 -163(4)
Cl2 Mg3 N15 C28 -79.1(3)
Mg1 Mg3 N15 C28 -121.1(3)
Mg2 Mg3 N15 C28 -40.6(4)
N18 Mg3 N15 C35 -135.8(4)
Cl3 Mg3 N15 C35 -37.3(3)
Cl5 Mg3 N15 C35 126.4(3)
Cl1 Mg3 N15 C35 -38(5)
Cl2 Mg3 N15 C35 45.2(3)
Mg1 Mg3 N15 C35 3.3(4)
Mg2 Mg3 N15 C35 83.8(4)
N18 Mg3 N15 C24 -20.1(3)
Cl3 Mg3 N15 C24 78.4(3)
Cl5 Mg3 N15 C24 -117.9(3)
Cl1 Mg3 N15 C24 77(4)
Cl2 Mg3 N15 C24 160.9(3)
Mg1 Mg3 N15 C24 119.0(3)
Mg2 Mg3 N15 C24 -160.5(3)
N20 Mg1 N16 C34 7.8(3)
Cl3 Mg1 N16 C34 -91.5(3)
Cl4 Mg1 N16 C34 101.9(3)
Cl2 Mg1 N16 C34 -176.0(3)
Cl1 Mg1 N16 C34 19(13)
Mg3 Mg1 N16 C34 -133.6(3)
Mg2 Mg1 N16 C34 143.7(3)
N20 Mg1 N16 C33 128.1(4)
Cl3 Mg1 N16 C33 28.8(4)
Cl4 Mg1 N16 C33 -137.7(3)
Cl2 Mg1 N16 C33 -55.7(3)
Cl1 Mg1 N16 C33 139(13)
Mg3 Mg1 N16 C33 -13.3(4)
Mg2 Mg1 N16 C33 -95.9(3)
N20 Mg1 N16 C38 -111.0(3)
Cl3 Mg1 N16 C38 149.7(3)
Cl4 Mg1 N16 C38 -16.9(3)
Cl2 Mg1 N16 C38 65.2(3)
Cl1 Mg1 N16 C38 -100(13)
Mg3 Mg1 N16 C38 107.6(3)
Mg2 Mg1 N16 C38 25.0(4)
N22 Mg2 N17 C25 -130.0(3)
Cl5 Mg2 N17 C25 133.0(3)
Cl4 Mg2 N17 C25 -31.5(3)
Cl2 Mg2 N17 C25 -66(5)
Cl1 Mg2 N17 C25 50.8(3)
Mg3 Mg2 N17 C25 90.0(3)
Mg1 Mg2 N17 C25 9.1(4)
N22 Mg2 N17 C47 106.3(4)
Cl5 Mg2 N17 C47 9.4(4)
Cl4 Mg2 N17 C47 -155.2(3)
Cl2 Mg2 N17 C47 170(5)
Cl1 Mg2 N17 C47 -72.9(3)
Mg3 Mg2 N17 C47 -33.7(4)
Mg1 Mg2 N17 C47 -114.6(3)
N22 Mg2 N17 C45 -12.7(3)
Cl5 Mg2 N17 C45 -109.7(3)
Cl4 Mg2 N17 C45 85.8(3)
Cl2 Mg2 N17 C45 51(5)
Cl1 Mg2 N17 C45 168.1(3)
Mg3 Mg2 N17 C45 -152.7(3)
Mg1 Mg2 N17 C45 126.4(3)
N15 Mg3 N18 C43 -125.6(4)
Cl3 Mg3 N18 C43 139.1(3)
Cl5 Mg3 N18 C43 -26.3(4)
Cl1 Mg3 N18 C43 56.2(3)
Cl2 Mg3 N18 C43 -71(7)
Mg1 Mg3 N18 C43 98.3(4)
Mg2 Mg3 N18 C43 15.0(4)
N15 Mg3 N18 C49 111.8(4)
Cl3 Mg3 N18 C49 16.5(4)
Cl5 Mg3 N18 C49 -148.9(3)
Cl1 Mg3 N18 C49 -66.4(3)
Cl2 Mg3 N18 C49 166(7)
Mg1 Mg3 N18 C49 -24.3(4)
Mg2 Mg3 N18 C49 -107.6(3)
N15 Mg3 N18 C39 -6.4(3)
Cl3 Mg3 N18 C39 -101.7(3)
Cl5 Mg3 N18 C39 92.8(3)
Cl1 Mg3 N18 C39 175.4(3)
Cl2 Mg3 N18 C39 48(7)
Mg1 Mg3 N18 C39 -142.5(3)
Mg2 Mg3 N18 C39 134.2(3)
N16 Mg1 N20 C50 20.7(3)
Cl3 Mg1 N20 C50 118.6(3)
Cl4 Mg1 N20 C50 -77.8(3)
Cl2 Mg1 N20 C50 -71(2)
Cl1 Mg1 N20 C50 -159.1(3)
Mg3 Mg1 N20 C50 162.0(3)
Mg2 Mg1 N20 C50 -117.2(3)
N16 Mg1 N20 C21 -98.0(3)
Cl3 Mg1 N20 C21 -0.1(4)
Cl4 Mg1 N20 C21 163.4(3)
Cl2 Mg1 N20 C21 171(2)
Cl1 Mg1 N20 C21 82.1(3)
Mg3 Mg1 N20 C21 43.2(4)
Mg2 Mg1 N20 C21 124.0(3)
N16 Mg1 N20 C40 138.0(4)
Cl3 Mg1 N20 C40 -124.1(3)
Cl4 Mg1 N20 C40 39.5(3)
Cl2 Mg1 N20 C40 47(2)
Cl1 Mg1 N20 C40 -41.8(3)
Mg3 Mg1 N20 C40 -80.7(4)
Mg2 Mg1 N20 C40 0.0(4)
N17 Mg2 N22 C51 -15.0(3)
Cl5 Mg2 N22 C51 84.2(3)
Cl4 Mg2 N22 C51 -111.3(3)
Cl2 Mg2 N22 C51 166.5(3)
Cl1 Mg2 N22 C51 42(9)
Mg3 Mg2 N22 C51 125.2(3)
Mg1 Mg2 N22 C51 -153.9(3)
N17 Mg2 N22 C30 106.2(4)
Cl5 Mg2 N22 C30 -154.6(3)
Cl4 Mg2 N22 C30 9.9(4)
Cl2 Mg2 N22 C30 -72.3(3)
Cl1 Mg2 N22 C30 163(9)
Mg3 Mg2 N22 C30 -113.6(3)
Mg1 Mg2 N22 C30 -32.7(4)
N17 Mg2 N22 C44 -131.8(4)
Cl5 Mg2 N22 C44 -32.6(4)
Cl4 Mg2 N22 C44 131.8(3)
Cl2 Mg2 N22 C44 49.6(4)
Cl1 Mg2 N22 C44 -75(9)
Mg3 Mg2 N22 C44 8.3(4)
Mg1 Mg2 N22 C44 89.2(4)
C28 N15 C24 C39 -76.9(5)
C35 N15 C24 C39 166.2(4)
Mg3 N15 C24 C39 45.3(5)
C46 C26 C29 C31 -2.0(7)
C42 C26 C29 C31 -178.5(5)
C26 C29 C31 C36 -1.1(8)
C33 N16 C34 C50 -158.5(4)
C38 N16 C34 C50 83.7(5)
Mg1 N16 C34 C50 -35.5(5)
C29 C31 C36 C23 1.1(8)
C46 C23 C36 C31 2.0(7)
C41 C23 C36 C31 -178.6(5)
N15 C24 C39 N18 -56.3(6)
C43 N18 C39 C24 156.7(4)
C49 N18 C39 C24 -86.8(5)
Mg3 N18 C39 C24 33.4(5)
C36 C23 C41 C32 -60.8(6)
C46 C23 C41 C32 118.5(5)
C36 C23 C41 C27 63.2(6)
C46 C23 C41 C27 -117.5(5)
C29 C26 C42 C52 75.3(6)
C46 C26 C42 C52 -101.0(5)
C29 C26 C42 C53 -50.6(6)
C46 C26 C42 C53 133.1(5)
C25 N17 C45 C51 161.0(5)
C47 N17 C45 C51 -80.5(5)
Mg2 N17 C45 C51 39.8(5)
C36 C23 C46 C26 -5.1(7)
C41 C23 C46 C26 175.6(4)
C36 C23 C46 N14 175.3(4)
C41 C23 C46 N14 -4.0(7)
C29 C26 C46 C23 5.1(7)
C42 C26 C46 C23 -178.5(4)
C29 C26 C46 N14 -175.2(4)
C42 C26 C46 N14 1.1(7)
Si1 N14 C46 C23 93.3(5)
Al1 N14 C46 C23 -82.2(5)
Si1 N14 C46 C26 -86.3(5)
Al1 N14 C46 C26 98.2(5)
C21 N20 C50 C34 74.7(5)
C40 N20 C50 C34 -168.9(4)
Mg1 N20 C50 C34 -47.0(5)
N16 C34 C50 N20 60.2(6)
C30 N22 C51 C45 -81.3(5)
C44 N22 C51 C45 163.0(5)
Mg2 N22 C51 C45 41.3(5)
N17 C45 C51 N22 -59.0(6)
